data_7240843
loop_
_publ_author_name
'Lemport, Pavel S.'
'Matveev, Petr I.'
'Yatsenko, Alexander V.'
'Evsiunina, Mariia V.'
'Petrov, Valentine S.'
'Tarasevich, Boris N.'
'Roznyatovsky, Vitaly A.'
'Dorovatovskii, Pavel V.'
'Khrustalev, Victor N.'
'Zhokhov, Sergey S.'
'Solov'ev, Vitaly P.'
'Aslanov, Leonid A.'
'Petrov, Vladimir G.'
'Kalmykov, Stepan N.'
'Nenajdenko, Valentine G.'
'Ustyniuk, Yuri A.'

_publ_section_title
;
 The impact of alicyclic substituents on the extraction ability of new
 family of 1,10-phenanthroline-2,9-diamides
;
_journal_issue 44
_journal_name_full 'RSC Advances'
_journal_page_first 26022
_journal_page_last 26033
_journal_paper_doi 10.1039/D0RA05182A
_journal_volume 10
_journal_year 2020
_chemical_formula_moiety 'C24 H24 Cl2 N4 O2, H2 O'
_chemical_formula_sum 'C24 H26 Cl2 N4 O3'
_chemical_formula_weight 489.39
_chemical_name_systematic
;
1,10-phenantroline-4,7-dichloro-2,9-diylbis(piperidin-1-yl-methanone)
;
_space_group_crystal_system monoclinic
_space_group_IT_number 15
_space_group_name_Hall '-C 2yc'
_space_group_name_H-M_alt 'C 1 2/c 1'
_atom_sites_solution_hydrogens geom
_atom_sites_solution_primary direct
_atom_sites_solution_secondary difmap
_audit_creation_method SHELXL-2018/3
_audit_update_record
;
2020-02-13 deposited with the CCDC.	2020-07-06 downloaded from the CCDC.
;
_cell_angle_alpha 90
_cell_angle_beta 122.928(3)
_cell_angle_gamma 90
_cell_formula_units_Z 8
_cell_length_a 36.3267(15)
_cell_length_b 6.8415(2)
_cell_length_c 22.1880(11)
_cell_measurement_reflns_used 3438
_cell_measurement_temperature 292(2)
_cell_measurement_theta_max 65.15
_cell_measurement_theta_min 4.75
_cell_volume 4628.5(4)
_computing_cell_refinement 'STOE X-AREA (Stoe & Cie, 2012)'
_computing_data_collection 'STOE X-AREA (Stoe & Cie, 2012)'
_computing_data_reduction 'STOE X-AREA (Stoe & Cie, 2012)'
_computing_publication_material 'PLATON (Spek, 2009)'
_computing_structure_refinement 'SHELXL-2018/3 (Sheldrick, 2015)'
_computing_structure_solution 'SHELXT (Sheldrick, 2015)'
_diffrn_ambient_temperature 292(2)
_diffrn_detector Pilatus100K
_diffrn_detector_area_resol_mean 5.81
_diffrn_detector_type STOE
_diffrn_measured_fraction_theta_full 0.997
_diffrn_measured_fraction_theta_max 0.997
_diffrn_measurement_details '1658 frames, detector distance 42 mm'
_diffrn_measurement_device_type 'Stoe STADI VARI'
_diffrn_measurement_method 'rotation method'
_diffrn_radiation_collimation 'focusing mirrors'
_diffrn_radiation_monochromator none
_diffrn_radiation_polarisn_norm 0
_diffrn_radiation_source 'microfocus sealed tube'
_diffrn_radiation_type CuK\a
_diffrn_radiation_wavelength 1.54186
_diffrn_reflns_av_R_equivalents 0.1129
_diffrn_reflns_av_unetI/netI 0.0712
_diffrn_reflns_Laue_measured_fraction_full 0.997
_diffrn_reflns_Laue_measured_fraction_max 0.997
_diffrn_reflns_limit_h_max 43
_diffrn_reflns_limit_h_min -43
_diffrn_reflns_limit_k_max 8
_diffrn_reflns_limit_k_min -4
_diffrn_reflns_limit_l_max 26
_diffrn_reflns_limit_l_min -24
_diffrn_reflns_number 26181
_diffrn_reflns_point_group_measured_fraction_full 0.997
_diffrn_reflns_point_group_measured_fraction_max 0.997
_diffrn_reflns_theta_full 67.686
_diffrn_reflns_theta_max 67.731
_diffrn_reflns_theta_min 3.998
_diffrn_source 'Cu GeniX 3D'
_diffrn_source_current 0.600
_diffrn_source_power 0.030
_diffrn_source_voltage 50
_exptl_absorpt_coefficient_mu 2.810
_exptl_absorpt_correction_T_max 0.972
_exptl_absorpt_correction_T_min 0.805
_exptl_absorpt_correction_type multi-scan
_exptl_absorpt_process_details '(Blessing, 1995)'
_exptl_crystal_colour yellow
_exptl_crystal_density_diffrn 1.405
_exptl_crystal_density_meas ?
_exptl_crystal_description 'platelike fragment'
_exptl_crystal_F_000 2048
_exptl_crystal_size_max 0.12
_exptl_crystal_size_mid 0.10
_exptl_crystal_size_min 0.02
_refine_diff_density_max 0.138
_refine_diff_density_min -0.154
_refine_diff_density_rms 0.036
_refine_ls_extinction_method none
_refine_ls_goodness_of_fit_ref 0.846
_refine_ls_hydrogen_treatment constr
_refine_ls_matrix_type full
_refine_ls_number_parameters 298
_refine_ls_number_reflns 4179
_refine_ls_number_restraints 0
_refine_ls_restrained_S_all 0.846
_refine_ls_R_factor_all 0.0992
_refine_ls_R_factor_gt 0.0362
_refine_ls_shift/su_max 0.000
_refine_ls_shift/su_mean 0.000
_refine_ls_structure_factor_coef Fsqd
_refine_ls_weighting_details 'w=1/[\s^2^(Fo^2^)+(0.0225P)^2^] where P=(Fo^2^+2Fc^2^)/3'
_refine_ls_weighting_scheme calc
_refine_ls_wR_factor_gt 0.0591
_refine_ls_wR_factor_ref 0.0721
_reflns_Friedel_coverage 0.000
_reflns_number_gt 2196
_reflns_number_total 4179
_reflns_threshold_expression 'I > 2\s(I)'
_cod_data_source_file d0ra05182a2.cif
_cod_data_source_block ligand
_cod_depositor_comments
;
The following automatic conversions were performed:

data item '_exptl_crystal_density_meas' value 'not measured' was
changed to '?' -- the value is perceived as not measured.

Automatic conversion script
Id: cif_fix_values 7556 2019-12-06 15:28:31Z antanas 

 Adding full bibliography for 7240841--7240844.cif.
;
_cod_original_sg_symbol_H-M 'C 2/c'
_cod_database_code 7240843
_shelx_shelxl_version_number 2018/3
_shelx_space_group_comment
;
The symmetry employed for this shelxl refinement is uniquely defined
by the following loop, which should always be used as a source of
symmetry information in preference to the above space-group names.
They are only intended as comments.
;

loop_
_space_group_symop_operation_xyz
'x, y, z'
'-x, y, -z+1/2'
'x+1/2, y+1/2, z'
'-x+1/2, y+1/2, -z+1/2'
'-x, -y, -z'
'x, -y, z-1/2'
'-x+1/2, -y+1/2, -z'
'x+1/2, -y+1/2, z-1/2'

loop_
_atom_site_label
_atom_site_type_symbol
_atom_site_fract_x
_atom_site_fract_y
_atom_site_fract_z
_atom_site_U_iso_or_equiv
_atom_site_adp_type
_atom_site_occupancy
_atom_site_site_symmetry_order
_atom_site_calc_flag
_atom_site_refinement_flags_posn
_atom_site_refinement_flags_adp
_atom_site_refinement_flags_occupancy
_atom_site_disorder_assembly
_atom_site_disorder_group
Cl1 Cl 0.18627(2) 0.55958(11) 0.38512(4) 0.0670(2) Uani 1 1 d . . . . .
Cl2 Cl 0.22201(2) 0.57504(9) 0.08142(3) 0.05249(17) Uani 1 1 d . . . . .
O1 O 0.35201(5) 0.4399(3) 0.59385(9) 0.0635(5) Uani 1 1 d . . . . .
O2 O 0.39435(6) 0.3082(3) 0.28182(11) 0.0782(6) Uani 1 1 d . . . . .
O3 O 0.40127(9) 0.3332(5) 0.44530(16) 0.1613(13) Uani 1 1 d . . . . .
N1 N 0.32156(5) 0.5624(3) 0.42347(10) 0.0415(4) Uani 1 1 d . . . . .
N10 N 0.33397(6) 0.5415(3) 0.31380(9) 0.0406(5) Uani 1 1 d . . . . .
N2 N 0.38949(7) 0.6663(3) 0.57345(10) 0.0550(5) Uani 1 1 d . . . . .
N11 N 0.41575(6) 0.6245(3) 0.30129(11) 0.0565(6) Uani 1 1 d . . . . .
C2 C 0.31550(7) 0.5658(3) 0.47703(11) 0.0395(5) Uani 1 1 d . . . . .
C3 C 0.27399(7) 0.5624(3) 0.46680(12) 0.0452(6) Uani 1 1 d . . . . .
H3 H 0.271248 0.558893 0.506098 0.054 Uiso 1 1 calc R U . . .
C4 C 0.23817(7) 0.5642(3) 0.39994(13) 0.0450(6) Uani 1 1 d . . . . .
C4A C 0.24219(7) 0.5677(3) 0.33971(12) 0.0384(5) Uani 1 1 d . . . . .
C5 C 0.20586(7) 0.5764(3) 0.26624(13) 0.0446(6) Uani 1 1 d . . . . .
H5 H 0.177447 0.581981 0.256099 0.053 Uiso 1 1 calc R U . . .
C6 C 0.21221(7) 0.5767(3) 0.21142(13) 0.0432(6) Uani 1 1 d . . . . .
H6 H 0.188194 0.583356 0.164287 0.052 Uiso 1 1 calc R U . . .
C6A C 0.25582(7) 0.5669(3) 0.22560(11) 0.0372(5) Uani 1 1 d . . . . .
C7 C 0.26439(7) 0.5648(3) 0.17046(11) 0.0396(5) Uani 1 1 d . . . . .
C8 C 0.30660(7) 0.5485(3) 0.18775(12) 0.0433(6) Uani 1 1 d . . . . .
H8 H 0.312809 0.546386 0.152249 0.052 Uiso 1 1 calc R U . . .
C9 C 0.33995(7) 0.5352(3) 0.26000(13) 0.0423(6) Uani 1 1 d . . . . .
C10A C 0.29209(7) 0.5589(3) 0.29674(11) 0.0377(5) Uani 1 1 d . . . . .
C10B C 0.28566(7) 0.5628(3) 0.35610(12) 0.0373(5) Uani 1 1 d . . . . .
C1 C 0.35407(8) 0.5553(4) 0.55237(12) 0.0466(6) Uani 1 1 d . . . . .
C11 C 0.39365(9) 0.8236(4) 0.53256(14) 0.0649(8) Uani 1 1 d . . . . .
H111 H 0.367171 0.829155 0.484828 0.078 Uiso 1 1 calc R U . . .
H112 H 0.418003 0.794875 0.527525 0.078 Uiso 1 1 calc R U . . .
C12 C 0.40110(10) 1.0199(5) 0.56856(15) 0.0818(10) Uani 1 1 d . . . . .
H121 H 0.406262 1.117839 0.542349 0.098 Uiso 1 1 calc R U . . .
H122 H 0.375114 1.057522 0.567839 0.098 Uiso 1 1 calc R U . . .
C13 C 0.43992(11) 1.0116(5) 0.64513(16) 0.0945(11) Uani 1 1 d . . . . .
H131 H 0.442583 1.134963 0.668715 0.113 Uiso 1 1 calc R U . . .
H132 H 0.466501 0.991719 0.645561 0.113 Uiso 1 1 calc R U . . .
C14 C 0.43486(9) 0.8469(5) 0.68596(14) 0.0761(9) Uani 1 1 d . . . . .
H141 H 0.410376 0.874937 0.690703 0.091 Uiso 1 1 calc R U . . .
H142 H 0.461169 0.837884 0.733803 0.091 Uiso 1 1 calc R U . . .
C15 C 0.42699(9) 0.6515(4) 0.64696(14) 0.0675(8) Uani 1 1 d . . . . .
H151 H 0.452852 0.615870 0.647017 0.081 Uiso 1 1 calc R U . . .
H152 H 0.421716 0.550115 0.671938 0.081 Uiso 1 1 calc R U . . .
C10 C 0.38645(8) 0.4818(4) 0.28205(12) 0.0442(6) Uani 1 1 d . . . . .
C17 C 0.46174(8) 0.5771(5) 0.33125(14) 0.0704(8) Uani 1 1 d . . . . .
H171 H 0.472921 0.658752 0.308930 0.085 Uiso 1 1 calc R U . . .
H172 H 0.464148 0.441805 0.320771 0.085 Uiso 1 1 calc R U . . .
C18 C 0.48841(10) 0.6081(5) 0.41004(17) 0.0955(11) Uani 1 1 d . . . . .
H181 H 0.519050 0.584696 0.428068 0.115 Uiso 1 1 calc R U . . .
H182 H 0.479534 0.515039 0.432778 0.115 Uiso 1 1 calc R U . . .
C19 C 0.48326(11) 0.8106(6) 0.42944(19) 0.1072(12) Uani 1 1 d . . . . .
H191 H 0.496356 0.902576 0.413124 0.129 Uiso 1 1 calc R U . . .
H192 H 0.498677 0.821422 0.481257 0.129 Uiso 1 1 calc R U . . .
C20 C 0.43547(12) 0.8625(5) 0.3961(2) 0.1009(12) Uani 1 1 d . . . . .
H201 H 0.423565 0.785455 0.418402 0.121 Uiso 1 1 calc R U . . .
H202 H 0.433019 0.999469 0.404775 0.121 Uiso 1 1 calc R U . . .
C21 C 0.40944(10) 0.8239(4) 0.3163(2) 0.0841(10) Uani 1 1 d . . . . .
H211 H 0.378544 0.846234 0.296599 0.101 Uiso 1 1 calc R U . . .
H212 H 0.418656 0.913961 0.293156 0.101 Uiso 1 1 calc R U . . .

loop_
_atom_site_aniso_label
_atom_site_aniso_U_11
_atom_site_aniso_U_22
_atom_site_aniso_U_33
_atom_site_aniso_U_23
_atom_site_aniso_U_13
_atom_site_aniso_U_12
Cl1 0.0536(4) 0.0917(5) 0.0747(5) -0.0040(4) 0.0471(4) -0.0035(4)
Cl2 0.0555(4) 0.0563(4) 0.0371(3) -0.0015(3) 0.0197(3) 0.0012(3)
O1 0.0743(12) 0.0736(12) 0.0489(10) 0.0158(10) 0.0376(9) 0.0048(10)
O2 0.0691(12) 0.0584(13) 0.1164(17) -0.0158(12) 0.0565(12) 0.0057(10)
O3 0.130(2) 0.223(3) 0.141(2) 0.085(2) 0.080(2) 0.075(2)
N1 0.0437(11) 0.0454(11) 0.0391(12) -0.0023(10) 0.0250(10) 0.0008(9)
N10 0.0414(11) 0.0473(12) 0.0390(11) -0.0029(9) 0.0257(9) 0.0013(8)
N2 0.0473(13) 0.0696(15) 0.0366(13) 0.0040(11) 0.0154(11) 0.0015(10)
N11 0.0411(12) 0.0653(16) 0.0629(15) -0.0062(11) 0.0281(11) -0.0025(10)
C2 0.0443(13) 0.0406(13) 0.0362(13) -0.0011(12) 0.0236(11) -0.0005(11)
C3 0.0535(15) 0.0491(15) 0.0428(15) -0.0027(13) 0.0325(13) -0.0014(12)
C4 0.0556(15) 0.0414(14) 0.0549(16) -0.0075(13) 0.0411(14) -0.0049(12)
C4A 0.0408(13) 0.0329(12) 0.0466(14) -0.0056(12) 0.0270(12) -0.0022(10)
C5 0.0388(13) 0.0411(14) 0.0566(17) 0.0000(13) 0.0278(13) -0.0023(11)
C6 0.0449(14) 0.0380(14) 0.0413(14) -0.0024(12) 0.0200(11) -0.0028(10)
C6A 0.0391(13) 0.0303(12) 0.0408(13) -0.0005(11) 0.0208(11) -0.0017(10)
C7 0.0514(14) 0.0315(12) 0.0376(13) -0.0003(11) 0.0254(11) -0.0003(10)
C8 0.0494(15) 0.0426(15) 0.0436(15) 0.0013(12) 0.0289(13) -0.0011(10)
C9 0.0424(14) 0.0408(14) 0.0458(15) -0.0031(11) 0.0254(13) -0.0003(10)
C10A 0.0410(13) 0.0333(13) 0.0405(13) -0.0075(11) 0.0233(11) -0.0040(10)
C10B 0.0428(13) 0.0361(13) 0.0421(14) -0.0067(12) 0.0290(12) -0.0025(11)
C1 0.0558(16) 0.0538(16) 0.0398(14) 0.0053(14) 0.0323(13) 0.0084(13)
C11 0.0607(17) 0.092(2) 0.0467(17) 0.0067(17) 0.0325(15) -0.0115(15)
C12 0.086(2) 0.087(2) 0.061(2) -0.0026(17) 0.0321(18) -0.0316(17)
C13 0.106(3) 0.106(3) 0.068(2) -0.0055(19) 0.045(2) -0.0428(19)
C14 0.0552(18) 0.119(3) 0.0435(17) -0.0080(17) 0.0199(15) -0.0189(16)
C15 0.0583(17) 0.086(2) 0.0586(19) 0.0121(16) 0.0323(16) 0.0090(14)
C10 0.0450(15) 0.0516(17) 0.0431(15) -0.0040(12) 0.0285(12) 0.0043(12)
C17 0.0446(15) 0.094(2) 0.072(2) -0.0152(18) 0.0311(15) -0.0002(15)
C18 0.063(2) 0.127(3) 0.068(2) -0.023(2) 0.0171(18) 0.0105(19)
C19 0.087(3) 0.121(3) 0.094(3) -0.041(2) 0.036(2) -0.010(2)
C20 0.122(3) 0.070(2) 0.130(3) -0.040(2) 0.081(3) -0.014(2)
C21 0.069(2) 0.0477(19) 0.137(3) 0.007(2) 0.057(2) 0.0012(14)

loop_
_atom_type_symbol
_atom_type_description
_atom_type_scat_dispersion_real
_atom_type_scat_dispersion_imag
_atom_type_scat_source
C C 0.0181 0.0091 'International Tables Vol C Tables 4.2.6.8 and 6.1.1.4'
H H 0.0000 0.0000 'International Tables Vol C Tables 4.2.6.8 and 6.1.1.4'
N N 0.0311 0.0180 'International Tables Vol C Tables 4.2.6.8 and 6.1.1.4'
O O 0.0492 0.0322 'International Tables Vol C Tables 4.2.6.8 and 6.1.1.4'
Cl Cl 0.3639 0.7018 'International Tables Vol C Tables 4.2.6.8 and 6.1.1.4'

loop_
_geom_angle_atom_site_label_1
_geom_angle_atom_site_label_2
_geom_angle_atom_site_label_3
_geom_angle
_geom_angle_site_symmetry_1
_geom_angle_site_symmetry_3
_geom_angle_publ_flag
C2 N1 C10B 117.61(18) . . ?
C9 N10 C10A 117.32(18) . . ?
C1 N2 C15 119.3(2) . . ?
C1 N2 C11 127.0(2) . . ?
C15 N2 C11 113.3(2) . . ?
C10 N11 C21 124.3(2) . . ?
C10 N11 C17 120.0(2) . . ?
C21 N11 C17 112.9(2) . . ?
N1 C2 C3 123.1(2) . . ?
N1 C2 C1 119.58(19) . . ?
C3 C2 C1 117.1(2) . . ?
C4 C3 C2 119.5(2) . . ?
C4 C3 H3 120.3 . . ?
C2 C3 H3 120.3 . . ?
C3 C4 C4A 120.5(2) . . ?
C3 C4 Cl1 120.82(18) . . ?
C4A C4 Cl1 118.69(18) . . ?
C10B C4A C4 115.4(2) . . ?
C10B C4A C5 120.1(2) . . ?
C4 C4A C5 124.6(2) . . ?
C6 C5 C4A 121.3(2) . . ?
C6 C5 H5 119.4 . . ?
C4A C5 H5 119.4 . . ?
C5 C6 C6A 120.5(2) . . ?
C5 C6 H6 119.7 . . ?
C6A C6 H6 119.7 . . ?
C10A C6A C7 117.26(19) . . ?
C10A C6A C6 119.8(2) . . ?
C7 C6A C6 123.0(2) . . ?
C8 C7 C6A 119.8(2) . . ?
C8 C7 Cl2 119.43(17) . . ?
C6A C7 Cl2 120.70(17) . . ?
C7 C8 C9 118.0(2) . . ?
C7 C8 H8 121.0 . . ?
C9 C8 H8 121.0 . . ?
N10 C9 C8 124.7(2) . . ?
N10 C9 C10 114.5(2) . . ?
C8 C9 C10 120.3(2) . . ?
N10 C10A C6A 122.8(2) . . ?
N10 C10A C10B 117.07(19) . . ?
C6A C10A C10B 120.14(19) . . ?
N1 C10B C4A 123.9(2) . . ?
N1 C10B C10A 117.93(18) . . ?
C4A C10B C10A 118.21(19) . . ?
O1 C1 N2 122.2(2) . . ?
O1 C1 C2 117.5(2) . . ?
N2 C1 C2 120.2(2) . . ?
N2 C11 C12 112.0(2) . . ?
N2 C11 H111 109.2 . . ?
C12 C11 H111 109.2 . . ?
N2 C11 H112 109.2 . . ?
C12 C11 H112 109.2 . . ?
H111 C11 H112 107.9 . . ?
C13 C12 C11 110.6(3) . . ?
C13 C12 H121 109.5 . . ?
C11 C12 H121 109.5 . . ?
C13 C12 H122 109.5 . . ?
C11 C12 H122 109.5 . . ?
H121 C12 H122 108.1 . . ?
C12 C13 C14 111.0(2) . . ?
C12 C13 H131 109.4 . . ?
C14 C13 H131 109.4 . . ?
C12 C13 H132 109.4 . . ?
C14 C13 H132 109.4 . . ?
H131 C13 H132 108.0 . . ?
C13 C14 C15 110.9(2) . . ?
C13 C14 H141 109.5 . . ?
C15 C14 H141 109.5 . . ?
C13 C14 H142 109.5 . . ?
C15 C14 H142 109.5 . . ?
H141 C14 H142 108.1 . . ?
N2 C15 C14 110.3(2) . . ?
N2 C15 H151 109.6 . . ?
C14 C15 H151 109.6 . . ?
N2 C15 H152 109.6 . . ?
C14 C15 H152 109.6 . . ?
H151 C15 H152 108.1 . . ?
O2 C10 N11 124.4(2) . . ?
O2 C10 C9 116.9(2) . . ?
N11 C10 C9 118.7(2) . . ?
N11 C17 C18 111.0(2) . . ?
N11 C17 H171 109.4 . . ?
C18 C17 H171 109.4 . . ?
N11 C17 H172 109.4 . . ?
C18 C17 H172 109.4 . . ?
H171 C17 H172 108.0 . . ?
C17 C18 C19 111.7(3) . . ?
C17 C18 H181 109.3 . . ?
C19 C18 H181 109.3 . . ?
C17 C18 H182 109.3 . . ?
C19 C18 H182 109.3 . . ?
H181 C18 H182 108.0 . . ?
C18 C19 C20 111.6(3) . . ?
C18 C19 H191 109.3 . . ?
C20 C19 H191 109.3 . . ?
C18 C19 H192 109.3 . . ?
C20 C19 H192 109.3 . . ?
H191 C19 H192 108.0 . . ?
C21 C20 C19 110.6(3) . . ?
C21 C20 H201 109.5 . . ?
C19 C20 H201 109.5 . . ?
C21 C20 H202 109.5 . . ?
C19 C20 H202 109.5 . . ?
H201 C20 H202 108.1 . . ?
N11 C21 C20 110.9(3) . . ?
N11 C21 H211 109.5 . . ?
C20 C21 H211 109.5 . . ?
N11 C21 H212 109.5 . . ?
C20 C21 H212 109.5 . . ?
H211 C21 H212 108.0 . . ?

loop_
_geom_bond_atom_site_label_1
_geom_bond_atom_site_label_2
_geom_bond_distance
_geom_bond_site_symmetry_2
_geom_bond_publ_flag
Cl1 C4 1.729(2) . ?
Cl2 C7 1.724(2) . ?
O1 C1 1.245(3) . ?
O2 C10 1.222(3) . ?
N1 C2 1.321(3) . ?
N1 C10B 1.348(3) . ?
N10 C9 1.325(3) . ?
N10 C10A 1.359(3) . ?
N2 C1 1.341(3) . ?
N2 C15 1.453(3) . ?
N2 C11 1.468(3) . ?
N11 C10 1.332(3) . ?
N11 C21 1.452(3) . ?
N11 C17 1.460(3) . ?
C2 C3 1.398(3) . ?
C2 C1 1.489(3) . ?
C3 C4 1.340(3) . ?
C3 H3 0.9300 . ?
C4 C4A 1.421(3) . ?
C4A C10B 1.415(3) . ?
C4A C5 1.436(3) . ?
C5 C6 1.356(3) . ?
C5 H5 0.9300 . ?
C6 C6A 1.439(3) . ?
C6 H6 0.9300 . ?
C6A C10A 1.403(3) . ?
C6A C7 1.417(3) . ?
C7 C8 1.368(3) . ?
C8 C9 1.391(3) . ?
C8 H8 0.9300 . ?
C9 C10 1.526(3) . ?
C10A C10B 1.458(3) . ?
C11 C12 1.510(4) . ?
C11 H111 0.9700 . ?
C11 H112 0.9700 . ?
C12 C13 1.508(4) . ?
C12 H121 0.9700 . ?
C12 H122 0.9700 . ?
C13 C14 1.518(4) . ?
C13 H131 0.9700 . ?
C13 H132 0.9700 . ?
C14 C15 1.532(4) . ?
C14 H141 0.9700 . ?
C14 H142 0.9700 . ?
C15 H151 0.9700 . ?
C15 H152 0.9700 . ?
C17 C18 1.483(4) . ?
C17 H171 0.9700 . ?
C17 H172 0.9700 . ?
C18 C19 1.492(4) . ?
C18 H181 0.9700 . ?
C18 H182 0.9700 . ?
C19 C20 1.514(5) . ?
C19 H191 0.9700 . ?
C19 H192 0.9700 . ?
C20 C21 1.511(4) . ?
C20 H201 0.9700 . ?
C20 H202 0.9700 . ?
C21 H211 0.9700 . ?
C21 H212 0.9700 . ?

loop_
_geom_torsion_atom_site_label_1
_geom_torsion_atom_site_label_2
_geom_torsion_atom_site_label_3
_geom_torsion_atom_site_label_4
_geom_torsion
_geom_torsion_site_symmetry_1
_geom_torsion_site_symmetry_2
_geom_torsion_site_symmetry_3
_geom_torsion_site_symmetry_4
_geom_torsion_publ_flag
C10B N1 C2 C3 2.4(3) . . . . ?
C10B N1 C2 C1 176.9(2) . . . . ?
N1 C2 C3 C4 -2.9(4) . . . . ?
C1 C2 C3 C4 -177.6(2) . . . . ?
C2 C3 C4 C4A 0.6(4) . . . . ?
C2 C3 C4 Cl1 179.86(18) . . . . ?
C3 C4 C4A C10B 1.9(3) . . . . ?
Cl1 C4 C4A C10B -177.38(17) . . . . ?
C3 C4 C4A C5 -177.8(2) . . . . ?
Cl1 C4 C4A C5 2.9(3) . . . . ?
C10B C4A C5 C6 1.2(3) . . . . ?
C4 C4A C5 C6 -179.1(2) . . . . ?
C4A C5 C6 C6A 0.4(3) . . . . ?
C5 C6 C6A C10A -0.6(3) . . . . ?
C5 C6 C6A C7 179.3(2) . . . . ?
C10A C6A C7 C8 2.2(3) . . . . ?
C6 C6A C7 C8 -177.8(2) . . . . ?
C10A C6A C7 Cl2 -179.75(17) . . . . ?
C6 C6A C7 Cl2 0.3(3) . . . . ?
C6A C7 C8 C9 -0.2(3) . . . . ?
Cl2 C7 C8 C9 -178.27(18) . . . . ?
C10A N10 C9 C8 1.2(3) . . . . ?
C10A N10 C9 C10 -170.32(19) . . . . ?
C7 C8 C9 N10 -1.6(4) . . . . ?
C7 C8 C9 C10 169.4(2) . . . . ?
C9 N10 C10A C6A 1.0(3) . . . . ?
C9 N10 C10A C10B 179.1(2) . . . . ?
C7 C6A C10A N10 -2.7(3) . . . . ?
C6 C6A C10A N10 177.26(19) . . . . ?
C7 C6A C10A C10B 179.34(19) . . . . ?
C6 C6A C10A C10B -0.7(3) . . . . ?
C2 N1 C10B C4A 0.4(3) . . . . ?
C2 N1 C10B C10A -179.9(2) . . . . ?
C4 C4A C10B N1 -2.5(3) . . . . ?
C5 C4A C10B N1 177.2(2) . . . . ?
C4 C4A C10B C10A 177.9(2) . . . . ?
C5 C4A C10B C10A -2.4(3) . . . . ?
N10 C10A C10B N1 4.5(3) . . . . ?
C6A C10A C10B N1 -177.5(2) . . . . ?
N10 C10A C10B C4A -175.87(19) . . . . ?
C6A C10A C10B C4A 2.2(3) . . . . ?
C15 N2 C1 O1 0.4(4) . . . . ?
C11 N2 C1 O1 -171.8(2) . . . . ?
C15 N2 C1 C2 -179.1(2) . . . . ?
C11 N2 C1 C2 8.7(4) . . . . ?
N1 C2 C1 O1 -133.6(2) . . . . ?
C3 C2 C1 O1 41.2(3) . . . . ?
N1 C2 C1 N2 45.9(3) . . . . ?
C3 C2 C1 N2 -139.3(2) . . . . ?
C1 N2 C11 C12 116.0(3) . . . . ?
C15 N2 C11 C12 -56.5(3) . . . . ?
N2 C11 C12 C13 54.2(3) . . . . ?
C11 C12 C13 C14 -53.9(4) . . . . ?
C12 C13 C14 C15 54.7(4) . . . . ?
C1 N2 C15 C14 -116.9(3) . . . . ?
C11 N2 C15 C14 56.3(3) . . . . ?
C13 C14 C15 N2 -55.1(3) . . . . ?
C21 N11 C10 O2 -166.3(3) . . . . ?
C17 N11 C10 O2 -6.5(4) . . . . ?
C21 N11 C10 C9 12.4(4) . . . . ?
C17 N11 C10 C9 172.3(2) . . . . ?
N10 C9 C10 O2 90.1(3) . . . . ?
C8 C9 C10 O2 -81.8(3) . . . . ?
N10 C9 C10 N11 -88.7(3) . . . . ?
C8 C9 C10 N11 99.3(3) . . . . ?
C10 N11 C17 C18 -104.3(3) . . . . ?
C21 N11 C17 C18 57.7(3) . . . . ?
N11 C17 C18 C19 -54.9(4) . . . . ?
C17 C18 C19 C20 53.2(4) . . . . ?
C18 C19 C20 C21 -52.2(4) . . . . ?
C10 N11 C21 C20 103.8(3) . . . . ?
C17 N11 C21 C20 -57.3(3) . . . . ?
C19 C20 C21 N11 53.8(4) . . . . ?
